data_4031173
loop_
_publ_author_name
'Ruiz, A.I.'
'Lopez, M.L.'
'Veiga, M.L.'
'Pico, C.'

_publ_section_title
;
 Structural and electrical characterisation of the series La1.33 Nax Mnx
 Ti2-x O6
;
_journal_name_full 'European Journal of Inorganic Chemistry'
_journal_page_first 659
_journal_page_last 664
_journal_volume 2000
_journal_year 2000
_chemical_formula_sum 'La1.33 Mn0.44 Na0.44 O6 Ti1.56'
_chemical_name_systematic '(La1.33 Na0.44) (Mn0.44 Ti1.56) O6'
_space_group_IT_number 167
_symmetry_space_group_name_Hall '-R 3 2"c'
_symmetry_space_group_name_H-M 'R -3 c :H'
_cell_angle_alpha 90
_cell_angle_beta 90
_cell_angle_gamma 120
_cell_formula_units_Z 3
_cell_length_a 5.49
_cell_length_b 5.49
_cell_length_c 13.434
_cell_volume 350.656
_citation_journal_id_ASTM EJICFO
_cod_data_source_file Ruiz_EJICFO_2000_1087.cif
_cod_data_source_block La1.33Mn0.44Na0.44O6Ti1.56
_cod_original_cell_volume 350.6555
_cod_database_code 4031173

loop_
_symmetry_equiv_pos_as_xyz
x,y,z
-y,x-y,z
-x+y,-x,z
y,x,-z+1/2
-x,-x+y,-z+1/2
x-y,-y,-z+1/2
-x,-y,-z
y,-x+y,-z
x-y,x,-z
-y,-x,z-1/2
x,x-y,z-1/2
-x+y,y,z-1/2
x+2/3,y+1/3,z+1/3
-y+2/3,x-y+1/3,z+1/3
-x+y+2/3,-x+1/3,z+1/3
y+2/3,x+1/3,-z+5/6
-x+2/3,-x+y+1/3,-z+5/6
x-y+2/3,-y+1/3,-z+5/6
-x+2/3,-y+1/3,-z+1/3
y+2/3,-x+y+1/3,-z+1/3
x-y+2/3,x+1/3,-z+1/3
-y+2/3,-x+1/3,z-1/6
x+2/3,x-y+1/3,z-1/6
-x+y+2/3,y+1/3,z-1/6
x+1/3,y+2/3,z+2/3
-y+1/3,x-y+2/3,z+2/3
-x+y+1/3,-x+2/3,z+2/3
y+1/3,x+2/3,-z+7/6
-x+1/3,-x+y+2/3,-z+7/6
x-y+1/3,-y+2/3,-z+7/6
-x+1/3,-y+2/3,-z+2/3
y+1/3,-x+y+2/3,-z+2/3
x-y+1/3,x+2/3,-z+2/3
-y+1/3,-x+2/3,z+1/6
x+1/3,x-y+2/3,z+1/6
-x+y+1/3,y+2/3,z+1/6

loop_
_atom_site_label
_atom_site_type_symbol
_atom_site_fract_x
_atom_site_fract_y
_atom_site_fract_z
_atom_site_occupancy
_atom_site_U_iso_or_equiv
Ti1 Ti+4 0 0 0 0.78 0.0
Mn1 Mn+3 0 0 0 0.22 0.0
Na1 Na+1 0 0 0.25 0.22 0.0
La1 La+3 0 0 0.25 0.665 0.0
O1 O-2 0.467 0 0.25 1 0.0
